data_7106054
loop_
_publ_author_name
'Bin Liu'
'Yin Zhang'
'Daichao Xu'
'Wanzhi Chen'

_publ_section_title
;
 Facile Synthesis of Metal N-Heterocyclic Carbene Complexes
;
_journal_name_full Chem.Commun.
_journal_page_first 2883
_journal_paper_doi 10.1039/c0cc05260d
_journal_volume 47
_journal_year 2011
_chemical_formula_sum 'C16 H16 Cu F6 N8 P'
_chemical_formula_weight 528.88
_chemical_name_systematic
;
?
;
_space_group_IT_number 12
_symmetry_cell_setting monoclinic
_symmetry_space_group_name_Hall '-C 2y'
_symmetry_space_group_name_H-M 'C 1 2/m 1'
_atom_sites_solution_hydrogens geom
_atom_sites_solution_primary direct
_atom_sites_solution_secondary difmap
_audit_creation_method SHELXL-97
_cell_angle_alpha 90.00
_cell_angle_beta 105.551(2)
_cell_angle_gamma 90.00
_cell_formula_units_Z 4
_cell_length_a 25.351(2)
_cell_length_b 6.8638(7)
_cell_length_c 11.9093(11)
_cell_measurement_temperature 298(2)
_cell_volume 1996.4(3)
_computing_cell_refinement 'Bruker SMART'
_computing_data_collection 'Bruker SMART'
_computing_data_reduction 'Bruker SMART'
_computing_molecular_graphics 'Bruker SMART'
_computing_publication_material 'Bruker SMART'
_computing_structure_refinement 'SHELXL-97 (Sheldrick, 1997)'
_computing_structure_solution 'SHELXS-97 (Sheldrick, 1990)'
_diffrn_ambient_temperature 298(2)
_diffrn_measured_fraction_theta_full 0.997
_diffrn_measured_fraction_theta_max 0.997
_diffrn_measurement_device_type 'CCD area detector'
_diffrn_measurement_method 'phi and omega scans'
_diffrn_radiation_monochromator graphite
_diffrn_radiation_source 'fine-focus sealed tube'
_diffrn_radiation_type MoK\a
_diffrn_radiation_wavelength 0.71073
_diffrn_reflns_av_R_equivalents 0.0507
_diffrn_reflns_av_sigmaI/netI 0.0455
_diffrn_reflns_limit_h_max 30
_diffrn_reflns_limit_h_min -29
_diffrn_reflns_limit_k_max 8
_diffrn_reflns_limit_k_min -8
_diffrn_reflns_limit_l_max 10
_diffrn_reflns_limit_l_min -14
_diffrn_reflns_number 5070
_diffrn_reflns_theta_full 25.01
_diffrn_reflns_theta_max 25.01
_diffrn_reflns_theta_min 1.67
_exptl_absorpt_coefficient_mu 1.252
_exptl_absorpt_correction_T_max 0.7878
_exptl_absorpt_correction_T_min 0.5790
_exptl_absorpt_correction_type multi-scan
_exptl_absorpt_process_details sadabs
_exptl_crystal_colour Yellow
_exptl_crystal_density_diffrn 1.760
_exptl_crystal_density_method 'not measured'
_exptl_crystal_description block
_exptl_crystal_F_000 1064
_exptl_crystal_size_max 0.49
_exptl_crystal_size_mid 0.38
_exptl_crystal_size_min 0.20
_refine_diff_density_max 0.671
_refine_diff_density_min -0.707
_refine_diff_density_rms 0.121
_refine_ls_extinction_coef 0.0029(9)
_refine_ls_extinction_expression Fc^*^=kFc[1+0.001xFc^2^\l^3^/sin(2\q)]^-1/4^
_refine_ls_extinction_method SHELXL
_refine_ls_goodness_of_fit_ref 1.056
_refine_ls_hydrogen_treatment constr
_refine_ls_matrix_type full
_refine_ls_number_parameters 233
_refine_ls_number_reflns 1925
_refine_ls_number_restraints 0
_refine_ls_restrained_S_all 1.056
_refine_ls_R_factor_all 0.0799
_refine_ls_R_factor_gt 0.0638
_refine_ls_shift/su_max 0.001
_refine_ls_shift/su_mean 0.000
_refine_ls_structure_factor_coef Fsqd
_refine_ls_weighting_details 'calc w=1/[\s^2^(Fo^2^)+(0.1101P)^2^+8.0325P] where P=(Fo^2^+2Fc^2^)/3'
_refine_ls_weighting_scheme calc
_refine_ls_wR_factor_gt 0.1791
_refine_ls_wR_factor_ref 0.1994
_reflns_number_gt 1483
_reflns_number_total 1925
_reflns_threshold_expression >2sigma(I)
_cod_data_source_file C0CC05260D.TXT
_cod_data_source_block 091020h
_cod_depositor_comments
;
The following automatic conversions were performed:

'_symmetry_cell_setting' value 'Monoclinic' changed to 'monoclinic'
according to the built-in table from CIF Core dictionary named
'cif_core.dic' version 2.4.1 from 2010-06-29.

Automatic conversion script
Id: cif_fix_values 1646 2011-03-28 12:23:43Z adriana 
;
_cod_original_sg_symbol_H-M C2/m
_cod_database_code 7106054

loop_
_symmetry_equiv_pos_as_xyz
'x, y, z'
'-x, y, -z'
'x+1/2, y+1/2, z'
'-x+1/2, y+1/2, -z'
'-x, -y, -z'
'x, -y, z'
'-x+1/2, -y+1/2, -z'
'x+1/2, -y+1/2, z'

loop_
_atom_site_label
_atom_site_type_symbol
_atom_site_fract_x
_atom_site_fract_y
_atom_site_fract_z
_atom_site_U_iso_or_equiv
_atom_site_adp_type
_atom_site_occupancy
_atom_site_symmetry_multiplicity
_atom_site_calc_flag
_atom_site_refinement_flags
_atom_site_disorder_assembly
_atom_site_disorder_group
Cu1 Cu 0.27968(3) 0.5000 0.48046(7) 0.0465(4) Uani 1 2 d S . .
F1 F 0.0071(5) 0.236(3) 0.6921(13) 0.169(5) Uani 0.50 1 d P . .
F2 F 0.0760(3) 0.3781(18) 0.8170(8) 0.112(3) Uani 0.50 1 d P . .
F3 F -0.0055(4) 0.400(2) 0.8451(8) 0.138(6) Uani 0.50 1 d P . .
F4 F -0.0387(3) 0.5000 0.6687(7) 0.156(4) Uani 1 2 d S . .
F5 F 0.0451(3) 0.5000 0.6442(7) 0.154(4) Uani 1 2 d S . .
F6 F 0.0322(6) 0.654(3) 0.7962(13) 0.151(5) Uani 0.50 1 d P . .
N1 N 0.2732(2) 0.5000 0.7270(4) 0.0363(12) Uani 1 2 d S . .
N2 N 0.1955(2) 0.5000 0.6067(5) 0.0538(17) Uani 1 2 d S . .
N3 N 0.3626(3) 0.5000 0.7089(6) 0.070(2) Uani 1 2 d S . .
N4 N 0.3439(3) 0.4322(12) 0.8929(6) 0.048(2) Uani 0.50 1 d P . .
N5 N 0.2880(2) 0.5000 0.2374(4) 0.0407(13) Uani 1 2 d S . .
N6 N 0.3659(3) 0.5000 0.3568(6) 0.074(2) Uani 1 2 d S . .
N7 N 0.1991(2) 0.5000 0.2572(5) 0.0563(18) Uani 1 2 d S . .
N8 N 0.2168(3) 0.5000 0.0715(6) 0.078(3) Uani 1 2 d S . .
P1 P 0.01770(13) 0.4368(6) 0.7397(3) 0.0611(14) Uani 0.50 1 d P . .
C1 C 0.2484(3) 0.5000 0.6101(5) 0.0390(15) Uani 1 2 d S . .
C2 C 0.1869(3) 0.5000 0.7159(6) 0.0494(18) Uani 1 2 d S . .
H2 H 0.1531 0.5000 0.7327 0.059 Uiso 1 2 calc SR . .
C3 C 0.2347(3) 0.5000 0.7916(6) 0.0436(16) Uani 1 2 d S . .
H3 H 0.2417 0.5000 0.8724 0.052 Uiso 1 2 calc SR . .
C4 C 0.3298(3) 0.5000 0.7782(6) 0.065(2) Uani 1 2 d S . .
C5 C 0.3971(4) 0.4029(19) 0.9410(9) 0.060(3) Uani 0.50 1 d P . .
H5 H 0.4090 0.3851 1.0212 0.072 Uiso 0.50 1 d PR . .
C6 C 0.4346(4) 0.398(2) 0.8787(9) 0.061(3) Uani 0.50 1 d P . .
H6 H 0.4714 0.3727 0.9140 0.073 Uiso 0.50 1 d PR . .
C7 C 0.4158(4) 0.4304(17) 0.7608(9) 0.060(4) Uani 0.50 1 d P . .
H7 H 0.4391 0.4059 0.7137 0.072 Uiso 0.50 1 d PR . .
C8 C 0.1518(3) 0.5000 0.4973(8) 0.102(5) Uani 1 2 d S . .
H8A H 0.1200 0.4363 0.5092 0.154 Uiso 0.50 1 calc PR . .
H8B H 0.1640 0.4318 0.4385 0.154 Uiso 0.50 1 calc PR . .
H8C H 0.1428 0.6318 0.4726 0.154 Uiso 0.50 1 calc PR . .
C9 C 0.3127(3) 0.5000 0.3535(6) 0.0494(18) Uani 1 2 d S . .
C10 C 0.3743(3) 0.5000 0.2466(7) 0.070(3) Uani 1 2 d S . .
H10 H 0.4080 0.5000 0.2295 0.084 Uiso 1 2 calc SR . .
C11 C 0.3262(3) 0.5000 0.1709(6) 0.053(2) Uani 1 2 d S . .
H11 H 0.3188 0.5000 0.0901 0.064 Uiso 1 2 calc SR . .
C12 C 0.2310(3) 0.5000 0.1854(6) 0.0501(18) Uani 1 2 d S . .
C13 C 0.1630(4) 0.4248(17) 0.0245(8) 0.057(3) Uani 0.50 1 d P . .
H13 H 0.1533 0.3755 -0.0510 0.068 Uiso 0.50 1 d PR . .
C14 C 0.1259(4) 0.4235(17) 0.0865(9) 0.055(3) Uani 0.50 1 d P . .
H14 H 0.0888 0.4074 0.0511 0.066 Uiso 0.50 1 d PR . .
C15 C 0.1458(4) 0.4474(17) 0.2063(8) 0.055(5) Uani 0.50 1 d P . .
H15 H 0.1224 0.4271 0.2534 0.066 Uiso 0.50 1 d PR . .
C16 C 0.4105(4) 0.4366(17) 0.4624(8) 0.057(4) Uani 0.50 1 d P . .
H16A H 0.3969 0.4408 0.5302 0.086 Uiso 0.50 1 d PR . .
H16B H 0.4413 0.5228 0.4731 0.086 Uiso 0.50 1 d PR . .
H16C H 0.4217 0.3061 0.4510 0.086 Uiso 0.50 1 d PR . .

loop_
_atom_site_aniso_label
_atom_site_aniso_U_11
_atom_site_aniso_U_22
_atom_site_aniso_U_33
_atom_site_aniso_U_23
_atom_site_aniso_U_13
_atom_site_aniso_U_12
Cu1 0.0401(6) 0.0722(8) 0.0331(5) 0.000 0.0199(4) 0.000
F1 0.118(9) 0.216(16) 0.154(11) -0.045(12) 0.005(8) -0.017(10)
F2 0.057(4) 0.183(10) 0.093(6) 0.004(6) 0.012(4) 0.015(6)
F3 0.100(6) 0.228(17) 0.105(6) 0.008(7) 0.063(6) -0.007(7)
F4 0.063(4) 0.262(12) 0.126(6) 0.000 -0.005(4) 0.000
F5 0.107(5) 0.268(13) 0.099(5) 0.000 0.050(4) 0.000
F6 0.094(9) 0.212(16) 0.140(12) 0.006(11) 0.020(9) 0.001(10)
N1 0.035(3) 0.051(3) 0.028(3) 0.000 0.017(2) 0.000
N2 0.033(3) 0.095(5) 0.037(3) 0.000 0.015(2) 0.000
N3 0.040(3) 0.129(7) 0.042(3) 0.000 0.014(3) 0.000
N4 0.043(4) 0.065(7) 0.037(4) -0.001(3) 0.012(3) 0.007(3)
N5 0.037(3) 0.061(4) 0.030(3) 0.000 0.020(2) 0.000
N6 0.041(3) 0.148(8) 0.040(3) 0.000 0.023(3) 0.000
N7 0.041(3) 0.094(5) 0.039(3) 0.000 0.020(3) 0.000
N8 0.052(4) 0.146(8) 0.037(3) 0.000 0.017(3) 0.000
P1 0.0323(14) 0.102(4) 0.0487(15) 0.0016(16) 0.0107(11) -0.0029(14)
C1 0.034(3) 0.053(4) 0.034(3) 0.000 0.016(3) 0.000
C2 0.039(4) 0.076(5) 0.040(4) 0.000 0.022(3) 0.000
C3 0.049(4) 0.057(4) 0.035(3) 0.000 0.028(3) 0.000
C4 0.047(4) 0.116(8) 0.036(4) 0.000 0.017(3) 0.000
C5 0.056(6) 0.080(8) 0.041(5) 0.003(5) 0.006(5) 0.008(6)
C6 0.042(5) 0.084(8) 0.051(6) -0.001(6) 0.002(4) 0.009(5)
C7 0.047(5) 0.087(11) 0.048(5) -0.005(5) 0.015(4) -0.002(5)
C8 0.037(4) 0.222(15) 0.049(5) 0.000 0.014(4) 0.000
C9 0.034(3) 0.082(6) 0.035(4) 0.000 0.015(3) 0.000
C10 0.046(4) 0.129(9) 0.044(4) 0.000 0.025(4) 0.000
C11 0.046(4) 0.085(6) 0.037(4) 0.000 0.027(3) 0.000
C12 0.043(4) 0.078(5) 0.035(4) 0.000 0.019(3) 0.000
C13 0.054(5) 0.082(9) 0.034(4) -0.005(4) 0.010(4) 0.012(5)
C14 0.048(5) 0.069(8) 0.047(5) -0.004(5) 0.012(4) 0.004(5)
C15 0.045(5) 0.079(14) 0.044(5) -0.003(5) 0.018(4) -0.005(5)
C16 0.035(4) 0.089(12) 0.047(5) 0.003(5) 0.011(4) 0.002(5)

loop_
_atom_type_symbol
_atom_type_description
_atom_type_scat_dispersion_real
_atom_type_scat_dispersion_imag
_atom_type_scat_source
C C 0.0033 0.0016 'International Tables Vol C Tables 4.2.6.8 and 6.1.1.4'
H H 0.0000 0.0000 'International Tables Vol C Tables 4.2.6.8 and 6.1.1.4'
F F 0.0171 0.0103 'International Tables Vol C Tables 4.2.6.8 and 6.1.1.4'
N N 0.0061 0.0033 'International Tables Vol C Tables 4.2.6.8 and 6.1.1.4'
P P 0.1023 0.0942 'International Tables Vol C Tables 4.2.6.8 and 6.1.1.4'
Cu Cu 0.3201 1.2651 'International Tables Vol C Tables 4.2.6.8 and 6.1.1.4'

loop_
_geom_angle_atom_site_label_1
_geom_angle_atom_site_label_2
_geom_angle_atom_site_label_3
_geom_angle
_geom_angle_site_symmetry_1
_geom_angle_site_symmetry_3
_geom_angle_publ_flag
C9 Cu1 C1 178.6(3) . . ?
F6 F1 P1 36.5(8) 6_565 . ?
F6 F2 P1 34.8(9) 6_565 . ?
F6 F2 F2 101.6(11) 6_565 6_565 ?
P1 F2 F2 75.1(5) . 6_565 ?
F6 F2 P1 55.7(10) 6_565 6_565 ?
P1 F2 P1 25.1(3) . 6_565 ?
F2 F2 P1 50.1(3) 6_565 6_565 ?
F6 F3 F3 106.4(10) 6_565 6_565 ?
F6 F3 P1 36.4(7) 6_565 . ?
F3 F3 P1 80.5(5) 6_565 . ?
F6 F3 P1 58.2(8) 6_565 6_565 ?
F3 F3 P1 53.6(4) 6_565 6_565 ?
P1 F3 P1 26.9(3) . 6_565 ?
P1 F4 P1 33.3(3) 6_565 . ?
P1 F5 P1 32.6(3) . 6_565 ?
P1 F6 F2 102.3(17) 6_565 6_565 ?
P1 F6 F3 86.5(13) 6_565 6_565 ?
F2 F6 F3 131.9(16) 6_565 6_565 ?
P1 F6 F1 74.1(12) 6_565 6_565 ?
F2 F6 F1 119.0(14) 6_565 6_565 ?
F3 F6 F1 108.9(12) 6_565 6_565 ?
P1 F6 P1 23.0(7) 6_565 . ?
F2 F6 P1 90.7(13) 6_565 . ?
F3 F6 P1 79.4(10) 6_565 . ?
F1 F6 P1 97.1(11) 6_565 . ?
C1 N1 C3 111.2(5) . . ?
C1 N1 C4 125.6(5) . . ?
C3 N1 C4 123.1(6) . . ?
C1 N2 C2 112.6(6) . . ?
C1 N2 C8 122.8(6) . . ?
C2 N2 C8 124.6(6) . . ?
C4 N3 C7 114.6(7) . 6_565 ?
C4 N3 C7 114.6(7) . . ?
C7 N3 C7 39.7(10) 6_565 . ?
N4 N4 C5 98.7(7) 6_565 . ?
N4 N4 C4 70.5(3) 6_565 . ?
C5 N4 C4 115.8(8) . . ?
N4 N4 C5 49.3(5) 6_565 6_565 ?
C5 N4 C5 49.4(10) . 6_565 ?
C4 N4 C5 94.5(6) . 6_565 ?
C9 N5 C11 112.1(6) . . ?
C9 N5 C12 125.8(5) . . ?
C11 N5 C12 122.1(6) . . ?
C9 N6 C10 112.4(6) . . ?
C9 N6 C16 123.2(6) . 6_565 ?
C10 N6 C16 121.2(6) . 6_565 ?
C9 N6 C16 123.2(6) . . ?
C10 N6 C16 121.2(6) . . ?
C16 N6 C16 33.4(9) 6_565 . ?
C12 N7 C15 114.4(6) . . ?
C12 N7 C15 114.4(6) . 6_565 ?
C15 N7 C15 30.5(10) . 6_565 ?
C12 N8 C13 112.1(7) . . ?
C12 N8 C13 112.1(7) . 6_565 ?
C13 N8 C13 42.4(9) . 6_565 ?
P1 P1 F6 132.7(11) 6_565 6_565 ?
P1 P1 F1 157.9(6) 6_565 . ?
F6 P1 F1 69.4(12) 6_565 . ?
P1 P1 F4 73.37(16) 6_565 . ?
F6 P1 F4 137.3(11) 6_565 . ?
F1 P1 F4 90.3(6) . . ?
P1 P1 F3 99.5(5) 6_565 . ?
F6 P1 F3 57.1(10) 6_565 . ?
F1 P1 F3 95.1(8) . . ?
F4 P1 F3 89.6(5) . . ?
P1 P1 F5 73.69(16) 6_565 . ?
F6 P1 F5 124.1(11) 6_565 . ?
F1 P1 F5 92.9(6) . . ?
F4 P1 F5 92.9(5) . . ?
F3 P1 F5 171.7(6) . . ?
P1 P1 F2 104.9(5) 6_565 . ?
F6 P1 F2 42.9(10) 6_565 . ?
F1 P1 F2 91.8(7) . . ?
F4 P1 F2 177.6(5) . . ?
F3 P1 F2 89.2(6) . . ?
F5 P1 F2 88.0(5) . . ?
P1 P1 F6 24.4(5) 6_565 . ?
F6 P1 F6 108.3(16) 6_565 . ?
F1 P1 F6 177.2(8) . . ?
F4 P1 F6 92.5(5) . . ?
F3 P1 F6 84.7(8) . . ?
F5 P1 F6 87.2(6) . . ?
F2 P1 F6 85.4(7) . . ?
P1 P1 F3 53.6(4) 6_565 6_565 ?
F6 P1 F3 92.8(11) 6_565 6_565 ?
F1 P1 F3 138.3(7) . 6_565 ?
F4 P1 F3 77.6(5) . 6_565 ?
F3 P1 F3 45.9(9) . 6_565 ?
F5 P1 F3 127.1(5) . 6_565 ?
F2 P1 F3 100.1(5) . 6_565 ?
F6 P1 F3 42.4(6) . 6_565 ?
P1 P1 F2 50.1(3) 6_565 6_565 ?
F6 P1 F2 89.5(11) 6_565 6_565 ?
F1 P1 F2 143.9(6) . 6_565 ?
F4 P1 F2 123.4(4) . 6_565 ?
F3 P1 F2 97.4(5) . 6_565 ?
F5 P1 F2 74.6(4) . 6_565 ?
F2 P1 F2 54.8(8) . 6_565 ?
F6 P1 F2 33.6(6) . 6_565 ?
F3 P1 F2 68.7(5) 6_565 6_565 ?
N2 C1 N1 102.5(5) . . ?
N2 C1 Cu1 127.4(5) . . ?
N1 C1 Cu1 130.1(4) . . ?
C3 C2 N2 107.6(6) . . ?
C3 C2 H2 126.2 . . ?
N2 C2 H2 126.2 . . ?
C2 C3 N1 106.1(6) . . ?
C2 C3 H3 127.0 . . ?
N1 C3 H3 127.0 . . ?
N3 C4 N4 125.0(7) . . ?
N3 C4 N4 125.0(7) . 6_565 ?
N4 C4 N4 38.9(7) . 6_565 ?
N3 C4 N1 118.1(6) . . ?
N4 C4 N1 112.9(6) . . ?
N4 C4 N1 112.9(6) 6_565 . ?
N4 C5 C5 81.3(7) . 6_565 ?
N4 C5 C6 123.2(10) . . ?
C5 C5 C6 91.5(8) 6_565 . ?
N4 C5 N4 32.0(6) . 6_565 ?
C5 C5 N4 49.3(5) 6_565 6_565 ?
C6 C5 N4 115.7(9) . 6_565 ?
N4 C5 C6 105.9(8) . 6_565 ?
C5 C5 C6 44.7(5) 6_565 6_565 ?
C6 C5 C6 46.9(10) . 6_565 ?
N4 C5 C6 80.2(7) 6_565 6_565 ?
N4 C5 H5 118.4 . . ?
C5 C5 H5 97.5 6_565 . ?
C6 C5 H5 118.4 . . ?
N4 C5 H5 115.8 6_565 . ?
C6 C5 H5 115.5 6_565 . ?
C5 C6 C7 116.9(10) . . ?
C5 C6 C6 88.5(8) . 6_565 ?
C7 C6 C6 80.6(8) . 6_565 ?
C5 C6 C7 109.4(9) . 6_565 ?
C7 C6 C7 31.6(8) . 6_565 ?
C6 C6 C7 48.9(5) 6_565 6_565 ?
C5 C6 C5 43.8(9) . 6_565 ?
C7 C6 C5 101.8(9) . 6_565 ?
C6 C6 C5 44.7(5) 6_565 6_565 ?
C7 C6 C5 77.2(7) 6_565 6_565 ?
C5 C6 H6 121.5 . . ?
C7 C6 H6 121.5 . . ?
C6 C6 H6 100.6 6_565 . ?
C7 C6 H6 119.8 6_565 . ?
C5 C6 H6 119.6 6_565 . ?
C7 C7 C6 99.4(8) 6_565 . ?
C7 C7 N3 70.2(5) 6_565 . ?
C6 C7 N3 122.1(10) . . ?
C7 C7 C6 48.9(5) 6_565 6_565 ?
C6 C7 C6 50.5(10) . 6_565 ?
N3 C7 C6 98.1(8) . 6_565 ?
C7 C7 H7 100.4 6_565 . ?
C6 C7 H7 118.9 . . ?
N3 C7 H7 118.9 . . ?
C6 C7 H7 120.7 6_565 . ?
N2 C8 H8A 109.5 . . ?
N2 C8 H8B 109.5 . . ?
H8A C8 H8B 109.5 . . ?
N2 C8 H8C 109.5 . . ?
H8A C8 H8C 109.5 . . ?
H8B C8 H8C 109.5 . . ?
N6 C9 N5 102.4(6) . . ?
N6 C9 Cu1 128.8(5) . . ?
N5 C9 Cu1 128.8(5) . . ?
C11 C10 N6 107.6(6) . . ?
C11 C10 H10 126.2 . . ?
N6 C10 H10 126.2 . . ?
C10 C11 N5 105.5(6) . . ?
C10 C11 H11 127.3 . . ?
N5 C11 H11 127.3 . . ?
N8 C12 N7 128.6(7) . . ?
N8 C12 N5 114.8(6) . . ?
N7 C12 N5 116.6(6) . . ?
C13 C13 C14 90.4(7) 6_565 . ?
C13 C13 N8 68.8(5) 6_565 . ?
C14 C13 N8 121.6(9) . . ?
C13 C13 C14 52.2(5) 6_565 6_565 ?
C14 C13 C14 38.2(9) . 6_565 ?
N8 C13 C14 100.9(7) . 6_565 ?
C13 C13 H13 111.4 6_565 . ?
C14 C13 H13 119.2 . . ?
N8 C13 H13 119.2 . . ?
C14 C13 H13 127.6 6_565 . ?
C14 C14 C13 89.6(7) 6_565 . ?
C14 C14 C15 83.2(7) 6_565 . ?
C13 C14 C15 116.7(9) . . ?
C14 C14 C15 57.3(5) 6_565 6_565 ?
C13 C14 C15 112.2(9) . 6_565 ?
C15 C14 C15 25.9(9) . 6_565 ?
C14 C14 C13 52.2(5) 6_565 6_565 ?
C13 C14 C13 37.4(9) . 6_565 ?
C15 C14 C13 106.5(9) . 6_565 ?
C15 C14 C13 88.3(8) 6_565 6_565 ?
C14 C14 H14 96.8 6_565 . ?
C13 C14 H14 121.6 . . ?
C15 C14 H14 121.7 . . ?
C15 C14 H14 119.8 6_565 . ?
C13 C14 H14 119.1 6_565 . ?
C15 C15 N7 74.7(5) 6_565 . ?
C15 C15 C14 96.8(7) 6_565 . ?
N7 C15 C14 121.9(9) . . ?
C15 C15 C14 57.3(5) 6_565 6_565 ?
N7 C15 C14 106.2(8) . 6_565 ?
C14 C15 C14 39.5(9) . 6_565 ?
C15 C15 H15 98.6 6_565 . ?
N7 C15 H15 119.1 . . ?
C14 C15 H15 119.1 . . ?
C14 C15 H15 120.5 6_565 . ?
C16 C16 N6 73.3(4) 6_565 . ?
C16 C16 H16A 88.3 6_565 . ?
N6 C16 H16A 109.5 . . ?
C16 C16 H16B 52.0 6_565 . ?
N6 C16 H16B 109.5 . . ?
H16A C16 H16B 109.5 . . ?
C16 C16 H16C 158.9 6_565 . ?
N6 C16 H16C 109.5 . . ?
H16A C16 H16C 109.5 . . ?
H16B C16 H16C 109.5 . . ?

loop_
_geom_bond_atom_site_label_1
_geom_bond_atom_site_label_2
_geom_bond_distance
_geom_bond_site_symmetry_2
_geom_bond_publ_flag
Cu1 C9 1.914(7) . ?
Cu1 C1 1.916(6) . ?
F1 F6 1.445(18) 6_565 ?
F1 P1 1.484(18) . ?
F2 F6 1.095(14) 6_565 ?
F2 P1 1.571(9) . ?
F2 F2 1.67(2) 6_565 ?
F2 P1 1.980(10) 6_565 ?
F3 F6 1.298(15) 6_565 ?
F3 F3 1.38(3) 6_565 ?
F3 P1 1.544(9) . ?
F3 P1 1.892(12) 6_565 ?
F4 P1 1.516(7) 6_565 ?
F4 P1 1.516(7) . ?
F5 P1 1.545(8) . ?
F5 P1 1.545(8) 6_565 ?
F6 P1 0.918(16) 6_565 ?
F6 F2 1.094(14) 6_565 ?
F6 F3 1.298(15) 6_565 ?
F6 F1 1.445(17) 6_565 ?
F6 P1 1.635(18) . ?
N1 C1 1.366(8) . ?
N1 C3 1.397(7) . ?
N1 C4 1.401(9) . ?
N2 C1 1.330(8) . ?
N2 C2 1.376(9) . ?
N2 C8 1.466(10) . ?
N3 C4 1.319(9) . ?
N3 C7 1.409(12) 6_565 ?
N3 C7 1.409(12) . ?
N4 N4 0.930(17) 6_565 ?
N4 C5 1.331(12) . ?
N4 C4 1.396(10) . ?
N4 C5 1.735(14) 6_565 ?
N5 C9 1.356(8) . ?
N5 C11 1.405(8) . ?
N5 C12 1.412(9) . ?
N6 C9 1.340(9) . ?
N6 C10 1.385(9) . ?
N6 C16 1.512(11) 6_565 ?
N6 C16 1.512(11) . ?
N7 C12 1.325(9) . ?
N7 C15 1.372(11) . ?
N7 C15 1.372(11) 6_565 ?
N8 C12 1.307(9) . ?
N8 C13 1.426(12) . ?
N8 C13 1.426(12) 6_565 ?
P1 P1 0.868(8) 6_565 ?
P1 F6 0.918(16) 6_565 ?
P1 F3 1.892(12) 6_565 ?
P1 F2 1.980(10) 6_565 ?
C2 C3 1.301(10) . ?
C2 H2 0.9300 . ?
C3 H3 0.9300 . ?
C4 N4 1.396(10) 6_565 ?
C5 C5 1.33(3) 6_565 ?
C5 C6 1.355(15) . ?
C5 N4 1.735(13) 6_565 ?
C5 C6 1.927(17) 6_565 ?
C5 H5 0.9300 . ?
C6 C7 1.375(14) . ?
C6 C6 1.41(3) 6_565 ?
C6 C7 1.799(16) 6_565 ?
C6 C5 1.927(17) 6_565 ?
C6 H6 0.9300 . ?
C7 C7 0.96(2) 6_565 ?
C7 C6 1.799(16) 6_565 ?
C7 H7 0.9300 . ?
C8 H8A 0.9600 . ?
C8 H8B 0.9600 . ?
C8 H8C 0.9600 . ?
C10 C11 1.309(11) . ?
C10 H10 0.9300 . ?
C11 H11 0.9300 . ?
C13 C13 1.03(2) 6_565 ?
C13 C14 1.341(14) . ?
C13 C14 1.698(15) 6_565 ?
C13 H13 0.9300 . ?
C14 C14 1.05(2) 6_565 ?
C14 C15 1.390(13) . ?
C14 C15 1.641(14) 6_565 ?
C14 C13 1.698(15) 6_565 ?
C14 H14 0.9300 . ?
C15 C15 0.72(2) 6_565 ?
C15 C14 1.641(14) 6_565 ?
C15 H15 0.9300 . ?
C16 C16 0.87(2) 6_565 ?
C16 H16A 0.9600 . ?
C16 H16B 0.9600 . ?
C16 H16C 0.9600 . ?

loop_
_geom_torsion_atom_site_label_1
_geom_torsion_atom_site_label_2
_geom_torsion_atom_site_label_3
_geom_torsion_atom_site_label_4
_geom_torsion
_geom_torsion_site_symmetry_1
_geom_torsion_site_symmetry_2
_geom_torsion_site_symmetry_3
_geom_torsion_site_symmetry_4
_geom_torsion_publ_flag
F6 F1 P1 P1 176.9(15) 6_565 . . 6_565 ?
F6 F1 P1 F4 -141.6(11) 6_565 . . . ?
F6 F1 P1 F3 -52.0(11) 6_565 . . . ?
F6 F1 P1 F5 125.5(11) 6_565 . . . ?
F6 F1 P1 F2 37.4(11) 6_565 . . . ?
F6 F1 P1 F6 33(18) 6_565 . . . ?
F6 F1 P1 F3 -70.0(13) 6_565 . . 6_565 ?
F6 F1 P1 F2 57.9(15) 6_565 . . 6_565 ?
P1 F4 P1 F6 136.0(16) 6_565 . . 6_565 ?
P1 F4 P1 F1 -164.9(6) 6_565 . . . ?
P1 F4 P1 F3 100.0(5) 6_565 . . . ?
P1 F4 P1 F5 -72.0(2) 6_565 . . . ?
P1 F4 P1 F2 41(13) 6_565 . . . ?
P1 F4 P1 F6 15.3(6) 6_565 . . . ?
P1 F4 P1 F3 55.4(4) 6_565 . . 6_565 ?
P1 F4 P1 F2 1.5(5) 6_565 . . 6_565 ?
F6 F3 P1 P1 -135.2(12) 6_565 . . 6_565 ?
F3 F3 P1 P1 0.000(6) 6_565 . . 6_565 ?
F3 F3 P1 F6 135.2(13) 6_565 . . 6_565 ?
P1 F3 P1 F6 135.2(13) 6_565 . . 6_565 ?
F6 F3 P1 F1 61.5(13) 6_565 . . . ?
F3 F3 P1 F1 -163.3(5) 6_565 . . . ?
P1 F3 P1 F1 -163.3(5) 6_565 . . . ?
F6 F3 P1 F4 151.7(13) 6_565 . . . ?
F3 F3 P1 F4 -73.06(18) 6_565 . . . ?
P1 F3 P1 F4 -73.06(18) 6_565 . . . ?
F6 F3 P1 F5 -101(4) 6_565 . . . ?
F3 F3 P1 F5 35(4) 6_565 . . . ?
P1 F3 P1 F5 35(4) 6_565 . . . ?
F6 F3 P1 F2 -30.3(13) 6_565 . . . ?
F3 F3 P1 F2 104.9(5) 6_565 . . . ?
P1 F3 P1 F2 104.9(5) 6_565 . . . ?
F6 F3 P1 F6 -115.8(17) 6_565 . . . ?
F3 F3 P1 F6 19.5(5) 6_565 . . . ?
P1 F3 P1 F6 19.5(5) 6_565 . . . ?
F6 F3 P1 F3 -135.2(12) 6_565 . . 6_565 ?
P1 F3 P1 F3 0.000(4) 6_565 . . 6_565 ?
F6 F3 P1 F2 -84.6(13) 6_565 . . 6_565 ?
F3 F3 P1 F2 50.6(3) 6_565 . . 6_565 ?
P1 F3 P1 F2 50.6(3) 6_565 . . 6_565 ?
P1 F5 P1 F6 -130.9(13) 6_565 . . 6_565 ?
P1 F5 P1 F1 162.2(5) 6_565 . . . ?
P1 F5 P1 F4 71.7(2) 6_565 . . . ?
P1 F5 P1 F3 -36(4) 6_565 . . . ?
P1 F5 P1 F2 -106.1(5) 6_565 . . . ?
P1 F5 P1 F6 -20.6(5) 6_565 . . . ?
P1 F5 P1 F3 -5.0(6) 6_565 . . 6_565 ?
P1 F5 P1 F2 -52.2(3) 6_565 . . 6_565 ?
F6 F2 P1 P1 138.1(16) 6_565 . . 6_565 ?
F2 F2 P1 P1 0.000(2) 6_565 . . 6_565 ?
F2 F2 P1 F6 -138.1(16) 6_565 . . 6_565 ?
P1 F2 P1 F6 -138.1(16) 6_565 . . 6_565 ?
F6 F2 P1 F1 -56.6(16) 6_565 . . . ?
F2 F2 P1 F1 165.4(6) 6_565 . . . ?
P1 F2 P1 F1 165.4(6) 6_565 . . . ?
F6 F2 P1 F4 97(13) 6_565 . . . ?
F2 F2 P1 F4 -41(13) 6_565 . . . ?
P1 F2 P1 F4 -41(13) 6_565 . . . ?
F6 F2 P1 F3 38.5(16) 6_565 . . . ?
F2 F2 P1 F3 -99.6(5) 6_565 . . . ?
P1 F2 P1 F3 -99.6(5) 6_565 . . . ?
F6 F2 P1 F5 -149.4(16) 6_565 . . . ?
F2 F2 P1 F5 72.5(2) 6_565 . . . ?
P1 F2 P1 F5 72.5(2) 6_565 . . . ?
F6 F2 P1 F6 123(2) 6_565 . . . ?
F2 F2 P1 F6 -14.8(6) 6_565 . . . ?
P1 F2 P1 F6 -14.8(6) 6_565 . . . ?
F6 F2 P1 F3 83.3(17) 6_565 . . 6_565 ?
F2 F2 P1 F3 -54.8(4) 6_565 . . 6_565 ?
P1 F2 P1 F3 -54.8(4) 6_565 . . 6_565 ?
F6 F2 P1 F2 138.1(16) 6_565 . . 6_565 ?
P1 F2 P1 F2 0.000(2) 6_565 . . 6_565 ?
F2 F6 P1 P1 -120.9(19) 6_565 . . 6_565 ?
F3 F6 P1 P1 106.5(15) 6_565 . . 6_565 ?
F1 F6 P1 P1 -1.5(8) 6_565 . . 6_565 ?
P1 F6 P1 F6 180.00(2) 6_565 . . 6_565 ?
F2 F6 P1 F6 59.1(19) 6_565 . . 6_565 ?
F3 F6 P1 F6 -73.5(15) 6_565 . . 6_565 ?
F1 F6 P1 F6 178.5(8) 6_565 . . 6_565 ?
P1 F6 P1 F1 147(18) 6_565 . . . ?
F2 F6 P1 F1 26(19) 6_565 . . . ?
F3 F6 P1 F1 -106(18) 6_565 . . . ?
F1 F6 P1 F1 146(18) 6_565 . . . ?
P1 F6 P1 F4 -37.9(13) 6_565 . . . ?
F2 F6 P1 F4 -158.8(10) 6_565 . . . ?
F3 F6 P1 F4 68.6(8) 6_565 . . . ?
F1 F6 P1 F4 -39.4(9) 6_565 . . . ?
P1 F6 P1 F3 -127.3(12) 6_565 . . . ?
F2 F6 P1 F3 111.8(11) 6_565 . . . ?
F3 F6 P1 F3 -20.8(7) 6_565 . . . ?
F1 F6 P1 F3 -128.8(9) 6_565 . . . ?
P1 F6 P1 F5 54.9(13) 6_565 . . . ?
F2 F6 P1 F5 -66.0(10) 6_565 . . . ?
F3 F6 P1 F5 161.4(9) 6_565 . . . ?
F1 F6 P1 F5 53.4(9) 6_565 . . . ?
P1 F6 P1 F2 143.2(12) 6_565 . . . ?
F2 F6 P1 F2 22.2(9) 6_565 . . . ?
F3 F6 P1 F2 -110.4(9) 6_565 . . . ?
F1 F6 P1 F2 141.6(9) 6_565 . . . ?
P1 F6 P1 F3 -106.5(15) 6_565 . . 6_565 ?
F2 F6 P1 F3 132.6(15) 6_565 . . 6_565 ?
F1 F6 P1 F3 -108.0(12) 6_565 . . 6_565 ?
P1 F6 P1 F2 120.9(19) 6_565 . . 6_565 ?
F3 F6 P1 F2 -132.6(15) 6_565 . . 6_565 ?
F1 F6 P1 F2 119.4(15) 6_565 . . 6_565 ?
C2 N2 C1 N1 0.000(1) . . . . ?
C8 N2 C1 N1 180.000(1) . . . . ?
C2 N2 C1 Cu1 180.000(1) . . . . ?
C8 N2 C1 Cu1 0.000(2) . . . . ?
C3 N1 C1 N2 0.000(1) . . . . ?
C4 N1 C1 N2 180.000(1) . . . . ?
C3 N1 C1 Cu1 180.000(1) . . . . ?
C4 N1 C1 Cu1 0.000(2) . . . . ?
C9 Cu1 C1 N2 180.00(3) . . . . ?
C9 Cu1 C1 N1 0.00(3) . . . . ?
C1 N2 C2 C3 0.000(2) . . . . ?
C8 N2 C2 C3 180.000(2) . . . . ?
N2 C2 C3 N1 0.000(1) . . . . ?
C1 N1 C3 C2 0.000(2) . . . . ?
C4 N1 C3 C2 180.000(2) . . . . ?
C7 N3 C4 N4 -45.9(7) 6_565 . . . ?
C7 N3 C4 N4 -2.1(8) . . . . ?
C7 N3 C4 N4 2.1(8) 6_565 . . 6_565 ?
C7 N3 C4 N4 45.9(7) . . . 6_565 ?
C7 N3 C4 N1 158.1(5) 6_565 . . . ?
C7 N3 C4 N1 -158.1(5) . . . . ?
N4 N4 C4 N3 104.3(5) 6_565 . . . ?
C5 N4 C4 N3 13.9(10) . . . . ?
C5 N4 C4 N3 60.5(7) 6_565 . . . ?
C5 N4 C4 N4 -90.4(8) . . . 6_565 ?
C5 N4 C4 N4 -43.8(6) 6_565 . . 6_565 ?
N4 N4 C4 N1 -98.6(3) 6_565 . . . ?
C5 N4 C4 N1 171.0(7) . . . . ?
C5 N4 C4 N1 -142.4(5) 6_565 . . . ?
C1 N1 C4 N3 0.000(2) . . . . ?
C3 N1 C4 N3 180.000(2) . . . . ?
C1 N1 C4 N4 -158.8(4) . . . . ?
C3 N1 C4 N4 21.2(4) . . . . ?
C1 N1 C4 N4 158.8(4) . . . 6_565 ?
C3 N1 C4 N4 -21.2(4) . . . 6_565 ?
N4 N4 C5 C5 0.000(2) 6_565 . . 6_565 ?
C4 N4 C5 C5 72.5(6) . . . 6_565 ?
N4 N4 C5 C6 -86.1(12) 6_565 . . . ?
C4 N4 C5 C6 -13.6(16) . . . . ?
C5 N4 C5 C6 -86.1(12) 6_565 . . . ?
C4 N4 C5 N4 72.5(6) . . . 6_565 ?
C5 N4 C5 N4 0.000(3) 6_565 . . 6_565 ?
N4 N4 C5 C6 -37.6(7) 6_565 . . 6_565 ?
C4 N4 C5 C6 34.9(10) . . . 6_565 ?
C5 N4 C5 C6 -37.6(7) 6_565 . . 6_565 ?
N4 C5 C6 C7 2(2) . . . . ?
C5 C5 C6 C7 -78.6(11) 6_565 . . . ?
N4 C5 C6 C7 -33.9(16) 6_565 . . . ?
C6 C5 C6 C7 -78.6(11) 6_565 . . . ?
N4 C5 C6 C6 80.6(12) . . . 6_565 ?
C5 C5 C6 C6 0.000(5) 6_565 . . 6_565 ?
N4 C5 C6 C6 44.7(8) 6_565 . . 6_565 ?
N4 C5 C6 C7 35.5(16) . . . 6_565 ?
C5 C5 C6 C7 -45.1(7) 6_565 . . 6_565 ?
N4 C5 C6 C7 -0.4(13) 6_565 . . 6_565 ?
C6 C5 C6 C7 -45.1(7) 6_565 . . 6_565 ?
N4 C5 C6 C5 80.6(12) . . . 6_565 ?
N4 C5 C6 C5 44.7(8) 6_565 . . 6_565 ?
C6 C5 C6 C5 0.000(8) 6_565 . . 6_565 ?
C5 C6 C7 C7 83.4(12) . . . 6_565 ?
C6 C6 C7 C7 0.000(7) 6_565 . . 6_565 ?
C5 C6 C7 C7 39.5(7) 6_565 . . 6_565 ?
C5 C6 C7 N3 10.9(19) . . . . ?
C6 C6 C7 N3 -72.4(9) 6_565 . . . ?
C7 C6 C7 N3 -72.4(9) 6_565 . . . ?
C5 C6 C7 N3 -32.9(13) 6_565 . . . ?
C5 C6 C7 C6 83.4(12) . . . 6_565 ?
C7 C6 C7 C6 0.000(9) 6_565 . . 6_565 ?
C5 C6 C7 C6 39.5(7) 6_565 . . 6_565 ?
C4 N3 C7 C7 -99.5(4) . . . 6_565 ?
C4 N3 C7 C6 -10.7(13) . . . . ?
C7 N3 C7 C6 88.8(12) 6_565 . . . ?
C4 N3 C7 C6 -58.7(7) . . . 6_565 ?
C7 N3 C7 C6 40.8(7) 6_565 . . 6_565 ?
C10 N6 C9 N5 0.0 . . . . ?
C16 N6 C9 N5 159.9(5) 6_565 . . . ?
C16 N6 C9 N5 -159.9(5) . . . . ?
C10 N6 C9 Cu1 180.0 . . . . ?
C16 N6 C9 Cu1 -20.1(5) 6_565 . . . ?
C16 N6 C9 Cu1 20.1(5) . . . . ?
C11 N5 C9 N6 0.0 . . . . ?
C12 N5 C9 N6 180.0 . . . . ?
C11 N5 C9 Cu1 180.0 . . . . ?
C12 N5 C9 Cu1 0.0 . . . . ?
C1 Cu1 C9 N6 0.000(17) . . . . ?
C1 Cu1 C9 N5 180.000(16) . . . . ?
C9 N6 C10 C11 0.0 . . . . ?
C16 N6 C10 C11 -160.4(5) 6_565 . . . ?
C16 N6 C10 C11 160.4(5) . . . . ?
N6 C10 C11 N5 0.0 . . . . ?
C9 N5 C11 C10 0.0 . . . . ?
C12 N5 C11 C10 180.0 . . . . ?
C13 N8 C12 N7 -23.0(5) . . . . ?
C13 N8 C12 N7 23.0(5) 6_565 . . . ?
C13 N8 C12 N5 157.0(5) . . . . ?
C13 N8 C12 N5 -157.0(5) 6_565 . . . ?
C15 N7 C12 N8 16.8(5) . . . . ?
C15 N7 C12 N8 -16.8(5) 6_565 . . . ?
C15 N7 C12 N5 -163.2(5) . . . . ?
C15 N7 C12 N5 163.2(5) 6_565 . . . ?
C9 N5 C12 N8 180.0 . . . . ?
C11 N5 C12 N8 0.0 . . . . ?
C9 N5 C12 N7 0.0 . . . . ?
C11 N5 C12 N7 180.0 . . . . ?
C12 N8 C13 C13 99.1(4) . . . 6_565 ?
C12 N8 C13 C14 22.4(12) . . . . ?
C13 N8 C13 C14 -76.7(10) 6_565 . . . ?
C12 N8 C13 C14 57.2(7) . . . 6_565 ?
C13 N8 C13 C14 -41.8(7) 6_565 . . 6_565 ?
C13 C13 C14 C14 0.000(2) 6_565 . . 6_565 ?
N8 C13 C14 C14 65.1(9) . . . 6_565 ?
C13 C13 C14 C15 -82.2(10) 6_565 . . . ?
N8 C13 C14 C15 -17.1(16) . . . . ?
C14 C13 C14 C15 -82.2(10) 6_565 . . . ?
C13 C13 C14 C15 -54.1(7) 6_565 . . 6_565 ?
N8 C13 C14 C15 11.0(14) . . . 6_565 ?
C14 C13 C14 C15 -54.1(7) 6_565 . . 6_565 ?
N8 C13 C14 C13 65.1(9) . . . 6_565 ?
C14 C13 C14 C13 0.000(3) 6_565 . . 6_565 ?
C12 N7 C15 C15 -97.1(3) . . . 6_565 ?
C12 N7 C15 C14 -8.6(12) . . . . ?
C15 N7 C15 C14 88.5(10) 6_565 . . . ?
C12 N7 C15 C14 -48.6(8) . . . 6_565 ?
C15 N7 C15 C14 48.5(7) 6_565 . . 6_565 ?
C14 C14 C15 C15 0.000(3) 6_565 . . 6_565 ?
C13 C14 C15 C15 86.1(10) . . . 6_565 ?
C13 C14 C15 C15 47.2(7) 6_565 . . 6_565 ?
C14 C14 C15 N7 -76.2(9) 6_565 . . . ?
C13 C14 C15 N7 9.9(16) . . . . ?
C15 C14 C15 N7 -76.2(9) 6_565 . . . ?
C13 C14 C15 N7 -29.0(13) 6_565 . . . ?
C13 C14 C15 C14 86.1(10) . . . 6_565 ?
C15 C14 C15 C14 0.000(5) 6_565 . . 6_565 ?
C13 C14 C15 C14 47.2(7) 6_565 . . 6_565 ?
C9 N6 C16 C16 -101.3(4) . . . 6_565 ?
C10 N6 C16 C16 100.5(4) . . . 6_565 ?
